data_7123388
loop_
_publ_author_name
'Hu, Han'
'Zhu, Jiaxing'
'Yang, Feilong'
'Chen, Zhenxia'
'Deng, Mingli'
'Weng, Linhong'
'Ling, Yun'
'Zhou, Yaming'

_publ_section_title
;
 A robust etb-type metal-organic framework showing polarity-exclusive
 adsorption of acetone over methanol for their azeotropic mixture.
;
_journal_name_full 'Chemical communications (Cambridge, England)'
_journal_paper_doi 10.1039/c9cc02439e
_journal_year 2019
_chemical_formula_sum 'C22 H20 O11 Zn2'
_chemical_formula_weight 591.12
_space_group_crystal_system trigonal
_space_group_IT_number 148
_space_group_name_Hall '-R 3'
_space_group_name_H-M_alt 'R -3 :H'
_symmetry_space_group_name_Hall '-R 3'
_symmetry_space_group_name_H-M 'R -3 :H'
_atom_sites_solution_hydrogens geom
_audit_creation_method SHELXL-2016/6
_audit_update_record
;
2019-03-28 deposited with the CCDC.    2019-04-25 downloaded from the CCDC.
;
_cell_angle_alpha 90
_cell_angle_beta 90
_cell_angle_gamma 120
_cell_formula_units_Z 18
_cell_length_a 27.660(7)
_cell_length_b 27.660(7)
_cell_length_c 17.978(5)
_cell_measurement_reflns_used 9207
_cell_measurement_temperature 296(2)
_cell_measurement_theta_max 55.79
_cell_measurement_theta_min 2.67
_cell_volume 11912(5)
_computing_cell_refinement 'Bruker SAINT'
_computing_data_collection 'Bruker APEX2'
_computing_data_reduction 'Bruker SAINT'
_computing_molecular_graphics 'Bruker SHELXTL'
_computing_publication_material 'Bruker SHELXTL'
_computing_structure_refinement 'SHELXL-2016/6 (Sheldrick, 2016)'
_computing_structure_solution 'SHELXS-97 (Sheldrick 2008)'
_diffrn_ambient_temperature 296(2)
_diffrn_measured_fraction_theta_full 0.997
_diffrn_measured_fraction_theta_max 0.997
_diffrn_measurement_device_type 'Bruker APEX-II CCD'
_diffrn_measurement_method '\f and \w scans'
_diffrn_radiation_type GaK\a
_diffrn_radiation_wavelength 1.34139
_diffrn_reflns_av_R_equivalents 0.0640
_diffrn_reflns_av_unetI/netI 0.0388
_diffrn_reflns_Laue_measured_fraction_full 0.997
_diffrn_reflns_Laue_measured_fraction_max 0.997
_diffrn_reflns_limit_h_max 34
_diffrn_reflns_limit_h_min -34
_diffrn_reflns_limit_k_max 34
_diffrn_reflns_limit_k_min -32
_diffrn_reflns_limit_l_max 22
_diffrn_reflns_limit_l_min -22
_diffrn_reflns_number 35650
_diffrn_reflns_point_group_measured_fraction_full 0.997
_diffrn_reflns_point_group_measured_fraction_max 0.997
_diffrn_reflns_theta_full 53.594
_diffrn_reflns_theta_max 55.838
_diffrn_reflns_theta_min 3.858
_exptl_absorpt_coefficient_mu 1.779
_exptl_absorpt_correction_type none
_exptl_crystal_colour colorless
_exptl_crystal_density_diffrn 1.483
_exptl_crystal_description rod
_exptl_crystal_F_000 5400
_exptl_crystal_size_max 0.400
_exptl_crystal_size_mid 0.020
_exptl_crystal_size_min 0.020
_refine_diff_density_max 0.933
_refine_diff_density_min -0.529
_refine_diff_density_rms 0.116
_refine_ls_extinction_method none
_refine_ls_goodness_of_fit_ref 1.101
_refine_ls_hydrogen_treatment constr
_refine_ls_matrix_type full
_refine_ls_number_parameters 354
_refine_ls_number_reflns 5186
_refine_ls_number_restraints 99
_refine_ls_restrained_S_all 1.110
_refine_ls_R_factor_all 0.0492
_refine_ls_R_factor_gt 0.0421
_refine_ls_shift/su_max 0.006
_refine_ls_shift/su_mean 0.000
_refine_ls_structure_factor_coef Fsqd
_refine_ls_weighting_details 'w=1/[\s^2^(Fo^2^)+(0.0723P)^2^+32.0631P] where P=(Fo^2^+2Fc^2^)/3'
_refine_ls_weighting_scheme calc
_refine_ls_wR_factor_gt 0.1227
_refine_ls_wR_factor_ref 0.1287
_reflns_Friedel_coverage 0.000
_reflns_number_gt 4486
_reflns_number_total 5186
_reflns_threshold_expression 'I > 2\s(I)'
_cod_data_source_file c9cc02439e2.cif
_cod_data_source_block 2
_cod_original_cell_volume 11912(7)
_cod_database_code 7123388
_shelx_shelxl_version_number 2016/6
_shelx_space_group_comment
;
The symmetry employed for this shelxl refinement is uniquely defined
by the following loop, which should always be used as a source of
symmetry information in preference to the above space-group names.
They are only intended as comments.
;
_shelx_estimated_absorpt_t_min 0.536
_shelx_estimated_absorpt_t_max 0.965

loop_
_space_group_symop_operation_xyz
'x, y, z'
'-y, x-y, z'
'-x+y, -x, z'
'x+2/3, y+1/3, z+1/3'
'-y+2/3, x-y+1/3, z+1/3'
'-x+y+2/3, -x+1/3, z+1/3'
'x+1/3, y+2/3, z+2/3'
'-y+1/3, x-y+2/3, z+2/3'
'-x+y+1/3, -x+2/3, z+2/3'
'-x, -y, -z'
'y, -x+y, -z'
'x-y, x, -z'
'-x+2/3, -y+1/3, -z+1/3'
'y+2/3, -x+y+1/3, -z+1/3'
'x-y+2/3, x+1/3, -z+1/3'
'-x+1/3, -y+2/3, -z+2/3'
'y+1/3, -x+y+2/3, -z+2/3'
'x-y+1/3, x+2/3, -z+2/3'

loop_
_atom_site_label
_atom_site_type_symbol
_atom_site_fract_x
_atom_site_fract_y
_atom_site_fract_z
_atom_site_U_iso_or_equiv
_atom_site_adp_type
_atom_site_occupancy
_atom_site_site_symmetry_order
_atom_site_calc_flag
_atom_site_refinement_flags_posn
_atom_site_refinement_flags_adp
_atom_site_refinement_flags_occupancy
_atom_site_disorder_assembly
_atom_site_disorder_group
Zn1 Zn 0.67785(2) 1.01143(2) 0.43688(2) 0.02084(14) Uani 1 1 d . . . A 1
Zn2 Zn 0.64283(2) 0.92248(2) 0.58690(2) 0.01978(14) Uani 1 1 d . . . B 1
C1 C 0.69222(12) 0.91052(12) 0.45010(15) 0.0252(6) Uani 1 1 d . . . C 1
C2 C 0.56528(11) 0.94020(11) 0.50757(14) 0.0209(5) Uani 1 1 d . . . D 1
C3 C 0.47850(11) 0.93523(11) 0.55645(14) 0.0208(5) Uani 1 1 d . . . D 1
H3 H 0.493779 0.942055 0.603990 0.025 Uiso 1 1 calc R U . D 1
C4 C 0.50752(11) 0.93025(11) 0.49691(14) 0.0202(5) Uani 1 1 d . . . D 1
C5 C 0.48431(12) 0.91822(11) 0.42576(14) 0.0221(6) Uani 1 1 d . . . D 1
H5 H 0.504475 0.916141 0.385706 0.027 Uiso 1 1 calc R U . D 1
C6 C 0.40201(12) 0.91637(12) 0.47408(15) 0.0241(6) Uani 1 1 d . . . D 1
H6 H 0.366811 0.912014 0.466279 0.029 Uiso 1 1 calc R U . D 1
C7 C 0.42635(11) 0.92998(11) 0.54471(14) 0.0212(5) Uani 1 1 d . . . D 1
C8 C 0.43089(12) 0.90940(12) 0.41548(15) 0.0236(6) Uani 1 1 d . . . D 1
C9 C 0.69748(12) 0.82353(12) 0.43166(15) 0.0238(6) Uani 1 1 d . . . C 1
H9 H 0.673956 0.807615 0.472312 0.029 Uiso 1 1 calc R U . C 1
C10 C 0.71319(12) 0.87763(12) 0.40933(15) 0.0242(6) Uani 1 1 d . . . C 1
C11 C 0.74824(13) 0.90127(13) 0.34809(16) 0.0298(6) Uani 1 1 d . . . C 1
H11 H 0.758544 0.937351 0.333145 0.036 Uiso 1 1 calc R U . C 1
C12 C 0.81704(12) 1.06461(12) 0.66810(15) 0.0272(6) Uani 1 1 d . . . E 1
H12 H 0.796779 1.031103 0.693666 0.033 Uiso 1 1 calc R U . E 1
C13 C 0.79350(12) 1.07629(11) 0.60726(15) 0.0229(6) Uani 1 1 d . . . E 1
C14 C 0.76777(14) 0.87097(14) 0.30937(17) 0.0327(7) Uani 1 1 d . . . C 1
C15 C 0.73550(12) 1.03494(12) 0.58317(15) 0.0241(6) Uani 1 1 d . . . E 1
C16 C 0.60842(11) 0.87754(11) 0.72676(15) 0.0221(6) Uani 1 1 d . . . F 1
C21 C 0.42848(18) 0.8841(2) 0.28560(19) 0.0520(10) Uani 1 1 d . . . G 1
H21A H 0.444689 0.861709 0.301340 0.062 Uiso 1 1 calc R U . G 1
H21B H 0.457989 0.918871 0.265241 0.062 Uiso 1 1 calc R U . G 1
C22 C 0.3841(3) 0.8530(3) 0.2271(3) 0.0812(16) Uani 1 1 d D U . G 1
H22A H 0.351096 0.824950 0.252826 0.097 Uiso 1 1 calc R U . G 1
H22B H 0.374593 0.879387 0.205815 0.097 Uiso 1 1 calc R U . G 1
C23 C 0.3939(10) 0.8259(10) 0.1671(9) 0.108(8) Uani 0.324(12) 1 d D U P G 1
H23A H 0.361465 0.808539 0.135793 0.161 Uiso 0.324(12) 1 calc R U P G 1
H23B H 0.425290 0.852835 0.138708 0.161 Uiso 0.324(12) 1 calc R U P G 1
H23C H 0.401638 0.798037 0.186031 0.161 Uiso 0.324(12) 1 calc R U P G 1
C24 C 0.3482(5) 0.7913(4) 0.2519(7) 0.127(5) Uani 0.676(12) 1 d . U P G 2
C31 C 0.8188(4) 0.8714(3) 0.2030(5) 0.068(3) Uani 0.549(8) 1 d D U P C 1
H31A H 0.787251 0.836412 0.186546 0.081 Uiso 0.549(8) 1 calc R U P C 1
H31B H 0.845189 0.863105 0.227040 0.081 Uiso 0.549(8) 1 calc R U P C 1
C32 C 0.8469(7) 0.9090(6) 0.1346(7) 0.114(5) Uani 0.549(8) 1 d D U P C 1
H32A H 0.876729 0.944998 0.151452 0.137 Uiso 0.549(8) 1 calc R U P C 1
H32B H 0.863534 0.892193 0.104143 0.137 Uiso 0.549(8) 1 calc R U P C 1
C33 C 0.8082(9) 0.9175(9) 0.0894(8) 0.192(11) Uani 0.549(8) 1 d D U P C 1
H33A H 0.827732 0.941046 0.047872 0.288 Uiso 0.549(8) 1 calc R U P C 1
H33B H 0.779025 0.882117 0.071580 0.288 Uiso 0.549(8) 1 calc R U P C 1
H33C H 0.792223 0.934930 0.118897 0.288 Uiso 0.549(8) 1 calc R U P C 1
C34 C 0.8074(5) 0.9361(4) 0.2102(5) 0.063(3) Uani 0.451(8) 1 d D U P C 2
H34A H 0.827657 0.970228 0.238880 0.076 Uiso 0.451(8) 1 calc R U P C 2
H34B H 0.770718 0.930755 0.199349 0.076 Uiso 0.451(8) 1 calc R U P C 2
C35 C 0.8385(8) 0.9426(8) 0.1368(8) 0.120(6) Uani 0.451(8) 1 d D U P C 2
H35A H 0.816532 0.910518 0.105156 0.144 Uiso 0.451(8) 1 calc R U P C 2
H35B H 0.844143 0.975770 0.110859 0.144 Uiso 0.451(8) 1 calc R U P C 2
C36 C 0.8926(11) 0.9471(19) 0.1533(19) 0.280(17) Uani 0.451(8) 1 d D U P C 2
H36A H 0.912304 0.951153 0.107622 0.420 Uiso 0.451(8) 1 calc R U P C 2
H36B H 0.914187 0.979063 0.184277 0.420 Uiso 0.451(8) 1 calc R U P C 2
H36C H 0.886662 0.914014 0.178592 0.420 Uiso 0.451(8) 1 calc R U P C 2
O1 O 0.70632(9) 0.95834(9) 0.42554(13) 0.0334(5) Uani 1 1 d . . . . .
O2 O 0.66214(10) 0.88813(9) 0.50657(11) 0.0325(5) Uani 1 1 d . . . . .
O3 O 0.64921(8) 1.06289(9) 0.40504(11) 0.0273(4) Uani 1 1 d . . . . .
O4 O 0.73845(10) 1.05985(11) 0.36046(13) 0.0401(6) Uani 1 1 d . . . . .
O5 O 0.71339(9) 1.04815(8) 0.53195(11) 0.0290(5) Uani 1 1 d . . . . .
O6 O 0.59627(8) 0.95176(9) 0.45189(10) 0.0256(4) Uani 1 1 d . . . . .
O7 O 0.57985(8) 0.93588(9) 0.57359(10) 0.0262(4) Uani 1 1 d . . . . .
O8 O 0.71219(9) 0.98825(9) 0.61646(12) 0.0349(5) Uani 1 1 d . . . . .
O9 O 0.62273(9) 0.86669(8) 0.66486(10) 0.0279(4) Uani 1 1 d . . . . .
O21 O 0.40283(9) 0.89521(10) 0.34819(11) 0.0313(5) Uani 1 1 d . . . . .
O22 O 0.80201(14) 0.89441(14) 0.24978(16) 0.0654(9) Uani 1 1 d D U . . .

loop_
_atom_site_aniso_label
_atom_site_aniso_U_11
_atom_site_aniso_U_22
_atom_site_aniso_U_33
_atom_site_aniso_U_23
_atom_site_aniso_U_13
_atom_site_aniso_U_12
Zn1 0.0220(2) 0.0258(2) 0.0174(2) 0.00318(15) 0.00237(14) 0.01399(18)
Zn2 0.0234(2) 0.0218(2) 0.0155(2) 0.00200(14) 0.00127(14) 0.01230(17)
C1 0.0256(14) 0.0269(15) 0.0253(14) -0.0008(11) 0.0015(11) 0.0148(12)
C2 0.0248(14) 0.0209(13) 0.0181(12) -0.0029(10) -0.0011(10) 0.0123(11)
C3 0.0229(13) 0.0266(14) 0.0138(12) -0.0007(10) -0.0007(10) 0.0131(11)
C4 0.0218(13) 0.0227(13) 0.0179(12) 0.0010(10) 0.0009(10) 0.0125(11)
C5 0.0278(14) 0.0261(14) 0.0154(12) -0.0003(10) 0.0025(10) 0.0157(12)
C6 0.0244(14) 0.0293(14) 0.0226(13) 0.0004(11) -0.0017(11) 0.0166(12)
C7 0.0240(13) 0.0238(13) 0.0172(12) 0.0004(10) 0.0009(10) 0.0130(11)
C8 0.0292(15) 0.0245(14) 0.0179(13) -0.0007(10) -0.0036(11) 0.0141(12)
C9 0.0255(14) 0.0287(15) 0.0186(13) 0.0017(11) 0.0041(10) 0.0147(12)
C10 0.0269(14) 0.0267(14) 0.0215(13) 0.0001(11) 0.0020(11) 0.0154(12)
C11 0.0342(16) 0.0289(15) 0.0288(15) 0.0054(12) 0.0079(12) 0.0175(14)
C12 0.0310(15) 0.0233(14) 0.0209(13) 0.0058(11) -0.0004(11) 0.0089(12)
C13 0.0275(14) 0.0217(13) 0.0188(13) 0.0012(10) -0.0002(10) 0.0118(12)
C14 0.0403(18) 0.0345(17) 0.0272(15) 0.0061(12) 0.0131(13) 0.0217(15)
C15 0.0273(14) 0.0225(14) 0.0190(13) 0.0008(10) -0.0001(11) 0.0098(12)
C16 0.0236(13) 0.0204(13) 0.0204(13) 0.0000(10) -0.0040(10) 0.0096(11)
C21 0.063(2) 0.085(3) 0.0248(16) -0.0201(18) -0.0115(16) 0.050(2)
C22 0.097(4) 0.100(4) 0.053(3) -0.025(3) -0.022(3) 0.054(4)
C23 0.114(16) 0.15(2) 0.053(10) -0.021(10) 0.018(10) 0.063(15)
C24 0.130(9) 0.060(6) 0.147(10) -0.043(6) 0.015(7) 0.015(6)
C31 0.086(6) 0.051(4) 0.065(5) 0.010(4) 0.041(4) 0.034(4)
C32 0.143(10) 0.088(8) 0.114(8) 0.037(7) 0.096(8) 0.059(8)
C33 0.25(2) 0.150(16) 0.073(9) 0.020(9) -0.042(12) 0.026(14)
C34 0.091(7) 0.054(5) 0.059(6) 0.039(4) 0.048(5) 0.046(5)
C35 0.173(13) 0.109(11) 0.092(9) 0.060(8) 0.103(9) 0.082(11)
C36 0.18(2) 0.31(4) 0.39(4) 0.10(3) 0.17(2) 0.15(2)
O1 0.0333(12) 0.0272(11) 0.0450(13) 0.0036(9) 0.0112(10) 0.0191(10)
O2 0.0451(13) 0.0355(12) 0.0247(10) 0.0013(9) 0.0109(9) 0.0261(11)
O3 0.0259(10) 0.0334(11) 0.0293(10) 0.0069(8) 0.0050(8) 0.0199(9)
O4 0.0366(12) 0.0603(16) 0.0344(12) 0.0254(11) 0.0162(10) 0.0324(12)
O5 0.0347(11) 0.0273(11) 0.0236(10) -0.0015(8) -0.0086(8) 0.0144(9)
O6 0.0228(10) 0.0328(11) 0.0176(9) -0.0020(8) 0.0031(7) 0.0112(9)
O7 0.0285(10) 0.0404(12) 0.0158(9) -0.0016(8) -0.0012(8) 0.0218(9)
O8 0.0324(12) 0.0264(11) 0.0300(11) 0.0085(9) -0.0079(9) 0.0027(9)
O9 0.0402(12) 0.0267(10) 0.0194(9) 0.0061(8) 0.0055(8) 0.0186(10)
O21 0.0380(12) 0.0472(13) 0.0171(9) -0.0074(9) -0.0081(8) 0.0276(11)
O22 0.077(2) 0.076(2) 0.0496(16) 0.0316(15) 0.0451(15) 0.0436(18)

loop_
_atom_type_symbol
_atom_type_description
_atom_type_scat_dispersion_real
_atom_type_scat_dispersion_imag
_atom_type_scat_source
C C 0.0137 0.0067 'International Tables Vol C Tables 4.2.6.8 and 6.1.1.4'
H H 0.0000 0.0000 'International Tables Vol C Tables 4.2.6.8 and 6.1.1.4'
O O 0.0389 0.0241 'International Tables Vol C Tables 4.2.6.8 and 6.1.1.4'
Zn Zn -2.7473 0.5279 'International Tables Vol C Tables 4.2.6.8 and 6.1.1.4'

loop_
_geom_angle_atom_site_label_1
_geom_angle_atom_site_label_2
_geom_angle_atom_site_label_3
_geom_angle
_geom_angle_site_symmetry_1
_geom_angle_site_symmetry_3
O5 Zn1 O1 100.87(9) . .
O5 Zn1 O3 98.72(9) . .
O1 Zn1 O3 157.72(9) . .
O5 Zn1 O6 111.43(8) . .
O1 Zn1 O6 95.86(9) . .
O3 Zn1 O6 86.73(8) . .
O5 Zn1 O4 102.02(10) . .
O1 Zn1 O4 85.30(9) . .
O3 Zn1 O4 80.31(8) . .
O6 Zn1 O4 145.59(9) . .
O2 Zn2 O8 106.05(10) . .
O2 Zn2 O9 100.75(9) . .
O8 Zn2 O9 107.56(9) . .
O2 Zn2 O7 119.13(9) . .
O8 Zn2 O7 114.14(10) . .
O9 Zn2 O7 107.91(9) . .
O1 C1 O2 125.5(3) . .
O1 C1 C10 117.3(2) . .
O2 C1 C10 117.2(3) . .
O6 C2 O7 124.0(3) . .
O6 C2 C4 118.6(2) . .
O7 C2 C4 117.4(2) . .
C4 C3 C7 119.6(2) . .
C3 C4 C5 120.8(2) . .
C3 C4 C2 120.2(2) . .
C5 C4 C2 119.0(2) . .
C8 C5 C4 119.2(2) . .
C8 C6 C7 119.5(3) . .
C3 C7 C6 120.0(2) . .
C3 C7 C16 120.1(2) . 15_556
C6 C7 C16 119.8(2) . 15_556
O21 C8 C5 124.4(2) . .
O21 C8 C6 114.9(2) . .
C5 C8 C6 120.7(2) . .
C13 C9 C10 119.5(3) 12_656 .
C9 C10 C11 120.1(3) . .
C9 C10 C1 120.4(2) . .
C11 C10 C1 119.5(3) . .
C14 C11 C10 120.1(3) . .
C13 C12 C14 119.8(3) . 11_566
C9 C13 C12 120.6(3) 11_566 .
C9 C13 C15 119.6(2) 11_566 .
C12 C13 C15 119.9(2) . .
O22 C14 C11 119.6(3) . .
O22 C14 C12 120.4(3) . 12_656
C11 C14 C12 119.9(3) . 12_656
O5 C15 O8 124.6(3) . .
O5 C15 C13 118.8(2) . .
O8 C15 C13 116.5(2) . .
O3 C16 O9 123.8(2) 5_665 .
O3 C16 C7 119.3(2) 5_665 14_456
O9 C16 C7 116.9(2) . 14_456
O21 C21 C22 108.5(4) . .
C23 C22 C21 120.9(11) . .
O22 C31 C32 112.1(7) . .
C33 C32 C31 112.9(12) . .
O22 C34 C35 112.6(9) . .
C36 C35 C34 108.9(15) . .
C1 O1 Zn1 135.24(19) . .
C1 O2 Zn2 129.2(2) . .
C16 O3 Zn1 136.18(19) 9_564 .
C15 O5 Zn1 132.24(19) . .
C2 O6 Zn1 130.68(18) . .
C2 O7 Zn2 118.72(17) . .
C15 O8 Zn2 125.80(19) . .
C16 O9 Zn2 116.34(17) . .
C8 O21 C21 118.4(2) . .
C31 O22 C14 128.5(4) . .

loop_
_geom_bond_atom_site_label_1
_geom_bond_atom_site_label_2
_geom_bond_distance
_geom_bond_site_symmetry_2
Zn1 O5 1.980(2) .
Zn1 O1 1.993(2) .
Zn1 O3 2.027(2) .
Zn1 O6 2.041(2) .
Zn1 O4 2.061(2) .
Zn2 O2 1.945(2) .
Zn2 O8 1.945(2) .
Zn2 O9 1.9485(19) .
Zn2 O7 1.969(2) .
C1 O1 1.257(4) .
C1 O2 1.261(3) .
C1 C10 1.493(4) .
C2 O6 1.251(3) .
C2 O7 1.278(3) .
C2 C4 1.492(4) .
C3 C4 1.386(4) .
C3 C7 1.391(4) .
C4 C5 1.395(4) .
C5 C8 1.384(4) .
C6 C8 1.392(4) .
C6 C7 1.398(4) .
C7 C16 1.496(4) 15_556
C8 O21 1.384(3) .
C9 C13 1.389(4) 12_656
C9 C10 1.392(4) .
C10 C11 1.395(4) .
C11 C14 1.390(4) .
C12 C13 1.391(4) .
C12 C14 1.391(4) 11_566
C13 C15 1.495(4) .
C14 O22 1.360(4) .
C15 O5 1.257(3) .
C15 O8 1.268(3) .
C16 O3 1.252(3) 5_665
C16 O9 1.266(3) .
C21 O21 1.443(4) .
C21 C22 1.516(6) .
C22 C23 1.414(13) .
C31 O22 1.274(8) .
C31 C32 1.546(10) .
C32 C33 1.455(14) .
C34 O22 1.299(8) .
C34 C35 1.534(10) .
C35 C36 1.469(15) .
